data_7043370
loop_
_publ_author_name
'He, Piao'
'Wu, Le'
'Wu, Jin-Ting'
'Yin, Xin'
'Gozin, Michael'
'Zhang, Jian-Guo'

_publ_section_title
;
 Alkali and alkaline earth metal salts of tetrazolone: structurally
 interesting and excellently thermostable
;
_journal_name_full 'Dalton Trans.'
_journal_paper_doi 10.1039/C7DT01179B
_journal_year 2017
_chemical_formula_sum 'C2 H10 Mg N8 O6'
_chemical_formula_weight 266.49
_chemical_name_systematic
; 
 ? 
;
_space_group_IT_number 64
_symmetry_cell_setting orthorhombic
_symmetry_space_group_name_Hall '-C 2ac 2'
_symmetry_space_group_name_H-M 'C m c e'
_atom_sites_solution_hydrogens geom
_atom_sites_solution_primary direct
_atom_sites_solution_secondary difmap
_audit_creation_method SHELXL-97
_audit_update_record
;
2014-08-11 deposited with the CCDC.
2017-06-16 downloaded from the CCDC.
;
_cell_angle_alpha 90.00
_cell_angle_beta 90.00
_cell_angle_gamma 90.00
_cell_formula_units_Z 4
_cell_length_a 6.6379(5)
_cell_length_b 16.5198(14)
_cell_length_c 9.1359(7)
_cell_measurement_reflns_used 780
_cell_measurement_temperature 298(2)
_cell_measurement_theta_max 26.361
_cell_measurement_theta_min 2.466
_cell_volume 1001.81(14)
_computing_cell_refinement 'Bruker SMART'
_computing_data_collection 'Bruker SMART'
_computing_data_reduction 'Bruker SHELXTL'
_computing_molecular_graphics 'Bruker SHELXTL'
_computing_publication_material 'Bruker SHELXTL'
_computing_structure_refinement 'SHELXL-97 (Sheldrick, 1997)'
_computing_structure_solution 'SHELXS-97 (Sheldrick, 1990)'
_diffrn_ambient_temperature 298(2)
_diffrn_measured_fraction_theta_full 1.000
_diffrn_measured_fraction_theta_max 1.000
_diffrn_measurement_device_type 'CCD area detector'
_diffrn_measurement_method 'phi and omega scans'
_diffrn_radiation_monochromator graphite
_diffrn_radiation_source 'fine-focus sealed tube'
_diffrn_radiation_type MoK\a
_diffrn_radiation_wavelength 0.71073
_diffrn_reflns_av_R_equivalents 0.0808
_diffrn_reflns_av_sigmaI/netI 0.0489
_diffrn_reflns_limit_h_max 7
_diffrn_reflns_limit_h_min -6
_diffrn_reflns_limit_k_max 19
_diffrn_reflns_limit_k_min -14
_diffrn_reflns_limit_l_max 7
_diffrn_reflns_limit_l_min -10
_diffrn_reflns_number 1997
_diffrn_reflns_theta_full 25.01
_diffrn_reflns_theta_max 25.01
_diffrn_reflns_theta_min 2.47
_exptl_absorpt_coefficient_mu 0.218
_exptl_absorpt_correction_T_max 0.9680
_exptl_absorpt_correction_T_min 0.9237
_exptl_absorpt_correction_type multi-scan
_exptl_absorpt_process_details sadabs
_exptl_crystal_colour white
_exptl_crystal_density_diffrn 1.767
_exptl_crystal_density_method 'not measured'
_exptl_crystal_description block
_exptl_crystal_F_000 552
_exptl_crystal_size_max 0.37
_exptl_crystal_size_mid 0.33
_exptl_crystal_size_min 0.15
_refine_diff_density_max 0.353
_refine_diff_density_min -0.275
_refine_diff_density_rms 0.074
_refine_ls_extinction_coef 0.003(3)
_refine_ls_extinction_expression Fc^*^=kFc[1+0.001xFc^2^\l^3^/sin(2\q)]^-1/4^
_refine_ls_extinction_method SHELXL
_refine_ls_goodness_of_fit_ref 1.109
_refine_ls_hydrogen_treatment mixed
_refine_ls_matrix_type full
_refine_ls_number_parameters 64
_refine_ls_number_reflns 486
_refine_ls_number_restraints 0
_refine_ls_restrained_S_all 1.109
_refine_ls_R_factor_all 0.0550
_refine_ls_R_factor_gt 0.0501
_refine_ls_shift/su_max 0.001
_refine_ls_shift/su_mean 0.000
_refine_ls_structure_factor_coef Fsqd
_refine_ls_weighting_details 'calc w=1/[\s^2^(Fo^2^)+(0.0848P)^2^+0.6172P] where P=(Fo^2^+2Fc^2^)/3'
_refine_ls_weighting_scheme calc
_refine_ls_wR_factor_gt 0.1354
_refine_ls_wR_factor_ref 0.1401
_reflns_number_gt 425
_reflns_number_total 486
_reflns_threshold_expression >2sigma(I)
_cod_data_source_file c7dt01179b2.cif
_cod_data_source_block 140716h
_cod_depositor_comments
;
The following automatic conversions were performed:

'_symmetry_cell_setting' value 'Orthorhombic' changed to
'orthorhombic' according to
/home/data/users/saulius/crontab/automatic-downloads/rss-feeds/RSC/lib/dictionaries/cif_core.dic
dictionary named 'cif_core.dic' version 2.4.2 from 2011-04-26.

Automatic conversion script
Id: cif_fix_values 4973 2017-02-22 13:04:09Z antanas 
;
_cod_original_sg_symbol_H-M Cmca
_cod_database_code 7043370

loop_
_symmetry_equiv_pos_as_xyz
'x, y, z'
'-x, -y+1/2, z+1/2'
'-x, y+1/2, -z+1/2'
'x, -y, -z'
'x+1/2, y+1/2, z'
'-x+1/2, -y+1, z+1/2'
'-x+1/2, y+1, -z+1/2'
'x+1/2, -y+1/2, -z'
'-x, -y, -z'
'x, y-1/2, -z-1/2'
'x, -y-1/2, z-1/2'
'-x, y, z'
'-x+1/2, -y+1/2, -z'
'x+1/2, y, -z-1/2'
'x+1/2, -y, z-1/2'
'-x+1/2, y+1/2, z'

loop_
_atom_site_label
_atom_site_type_symbol
_atom_site_fract_x
_atom_site_fract_y
_atom_site_fract_z
_atom_site_U_iso_or_equiv
_atom_site_adp_type
_atom_site_occupancy
_atom_site_symmetry_multiplicity
_atom_site_calc_flag
_atom_site_refinement_flags
_atom_site_disorder_assembly
_atom_site_disorder_group
Mg1 Mg 0.5000 0.5000 0.0000 0.0208(6) Uani 1 4 d S . .
N1 N 0.5000 0.30296(15) 0.1880(3) 0.0255(8) Uani 1 2 d S A .
H1 H 0.5000 0.2964 0.0946 0.031 Uiso 1 2 calc SR . .
N3 N 0.5000 0.27715(17) 0.4126(3) 0.0308(8) Uani 1 2 d S A .
N4 N 0.5000 0.35865(16) 0.4010(3) 0.0290(8) Uani 1 2 d S A .
C1 C 0.5000 0.37475(19) 0.2566(4) 0.0279(9) Uani 1 2 d S . .
N2 N 0.5000 0.24328(16) 0.2866(3) 0.0338(8) Uani 1 2 d S . .
O2' O 0.7633(6) 0.5438(2) 0.0871(3) 0.0308(12) Uani 0.495(5) 1 d P A 2
H2'C H 0.8307 0.5158 0.1478 0.037 Uiso 0.495(5) 1 d PR A 2
H2'D H 0.8448 0.5714 0.0355 0.037 Uiso 0.495(5) 1 d PR A 2
O1 O 0.4538(5) 0.44274(16) 0.1979(3) 0.0263(15) Uani 0.50 1 d P . .
O2 O 0.6598(6) 0.5952(2) 0.0852(3) 0.0308(13) Uani 0.505(5) 1 d P A 1
H2C H 0.6123 0.6381 0.1232 0.037 Uiso 0.505(5) 1 d PR A 1
H2D H 0.7593 0.6081 0.0315 0.037 Uiso 0.505(5) 1 d PR A 1

loop_
_atom_site_aniso_label
_atom_site_aniso_U_11
_atom_site_aniso_U_22
_atom_site_aniso_U_33
_atom_site_aniso_U_23
_atom_site_aniso_U_13
_atom_site_aniso_U_12
Mg1 0.0284(9) 0.0114(9) 0.0225(9) 0.0017(6) 0.000 0.000
N1 0.0411(18) 0.0163(14) 0.0190(14) 0.0003(11) 0.000 0.000
N3 0.0473(19) 0.0176(15) 0.0275(17) 0.0062(12) 0.000 0.000
N4 0.0482(19) 0.0152(14) 0.0235(16) 0.0002(11) 0.000 0.000
C1 0.043(2) 0.0191(18) 0.0216(17) 0.0027(14) 0.000 0.000
N2 0.059(2) 0.0152(15) 0.0277(16) 0.0017(12) 0.000 0.000
O2' 0.037(2) 0.023(2) 0.032(2) 0.0031(14) 0.0008(15) -0.0072(18)
O1 0.039(4) 0.0148(15) 0.0250(15) 0.0050(11) 0.0012(13) 0.0014(12)
O2 0.037(2) 0.023(2) 0.032(2) 0.0031(15) 0.0009(15) -0.0071(17)

loop_
_atom_type_symbol
_atom_type_description
_atom_type_scat_dispersion_real
_atom_type_scat_dispersion_imag
_atom_type_scat_source
C C 0.0033 0.0016 'International Tables Vol C Tables 4.2.6.8 and 6.1.1.4'
H H 0.0000 0.0000 'International Tables Vol C Tables 4.2.6.8 and 6.1.1.4'
N N 0.0061 0.0033 'International Tables Vol C Tables 4.2.6.8 and 6.1.1.4'
O O 0.0106 0.0060 'International Tables Vol C Tables 4.2.6.8 and 6.1.1.4'
Mg Mg 0.0486 0.0363 'International Tables Vol C Tables 4.2.6.8 and 6.1.1.4'

loop_
_geom_angle_atom_site_label_1
_geom_angle_atom_site_label_2
_geom_angle_atom_site_label_3
_geom_angle
_geom_angle_site_symmetry_1
_geom_angle_site_symmetry_3
O2 Mg1 O2 180.00(13) 9_665 .
O2 Mg1 O2 62.3(2) 9_665 4_565
O2 Mg1 O2 117.7(2) . 4_565
O2 Mg1 O2 117.7(2) 9_665 12_655
O2 Mg1 O2 62.3(2) . 12_655
O2 Mg1 O2 180.000(1) 4_565 12_655
O2 Mg1 O2' 30.88(12) 9_665 9_665
O2 Mg1 O2' 149.12(12) . 9_665
O2 Mg1 O2' 91.30(18) 4_565 9_665
O2 Mg1 O2' 88.70(18) 12_655 9_665
O2 Mg1 O2' 149.12(12) 9_665 .
O2 Mg1 O2' 30.88(12) . .
O2 Mg1 O2' 88.70(18) 4_565 .
O2 Mg1 O2' 91.30(18) 12_655 .
O2' Mg1 O2' 180.0(2) 9_665 .
O2 Mg1 O2' 91.31(18) 9_665 4_565
O2 Mg1 O2' 88.70(18) . 4_565
O2 Mg1 O2' 30.88(12) 4_565 4_565
O2 Mg1 O2' 149.12(12) 12_655 4_565
O2' Mg1 O2' 116.8(2) 9_665 4_565
O2' Mg1 O2' 63.2(2) . 4_565
O2 Mg1 O2' 88.70(18) 9_665 12_655
O2 Mg1 O2' 91.30(18) . 12_655
O2 Mg1 O2' 149.12(12) 4_565 12_655
O2 Mg1 O2' 30.88(12) 12_655 12_655
O2' Mg1 O2' 63.2(2) 9_665 12_655
O2' Mg1 O2' 116.8(2) . 12_655
O2' Mg1 O2' 180.0 4_565 12_655
O2 Mg1 O1 93.31(12) 9_665 12_655
O2 Mg1 O1 86.69(12) . 12_655
O2 Mg1 O1 84.50(12) 4_565 12_655
O2 Mg1 O1 95.50(12) 12_655 12_655
O2' Mg1 O1 107.74(13) 9_665 12_655
O2' Mg1 O1 72.26(13) . 12_655
O2' Mg1 O1 92.97(13) 4_565 12_655
O2' Mg1 O1 87.03(13) 12_655 12_655
O2 Mg1 O1 84.50(12) 9_665 .
O2 Mg1 O1 95.50(12) . .
O2 Mg1 O1 93.31(12) 4_565 .
O2 Mg1 O1 86.69(12) 12_655 .
O2' Mg1 O1 92.97(13) 9_665 .
O2' Mg1 O1 87.03(13) . .
O2' Mg1 O1 107.74(13) 4_565 .
O2' Mg1 O1 72.26(13) 12_655 .
O1 Mg1 O1 17.1(2) 12_655 .
O2 Mg1 O1 86.69(12) 9_665 4_565
O2 Mg1 O1 93.31(12) . 4_565
O2 Mg1 O1 95.50(12) 4_565 4_565
O2 Mg1 O1 84.50(12) 12_655 4_565
O2' Mg1 O1 72.26(13) 9_665 4_565
O2' Mg1 O1 107.74(13) . 4_565
O2' Mg1 O1 87.03(13) 4_565 4_565
O2' Mg1 O1 92.97(13) 12_655 4_565
O1 Mg1 O1 180.0 12_655 4_565
O1 Mg1 O1 162.9(2) . 4_565
O2 Mg1 O1 95.50(12) 9_665 9_665
O2 Mg1 O1 84.50(12) . 9_665
O2 Mg1 O1 86.69(12) 4_565 9_665
O2 Mg1 O1 93.31(12) 12_655 9_665
O2' Mg1 O1 87.03(13) 9_665 9_665
O2' Mg1 O1 92.97(13) . 9_665
O2' Mg1 O1 72.26(13) 4_565 9_665
O2' Mg1 O1 107.74(13) 12_655 9_665
O1 Mg1 O1 162.9(2) 12_655 9_665
O1 Mg1 O1 180.00(13) . 9_665
O1 Mg1 O1 17.1(2) 4_565 9_665
N2 N1 C1 109.7(3) . .
N2 N1 H1 125.1 . .
C1 N1 H1 125.1 . .
N2 N3 N4 111.4(2) . .
C1 N4 N3 105.9(2) . .
O1 C1 O1 27.7(3) . 12_655
O1 C1 N1 125.4(3) . .
O1 C1 N1 125.4(3) 12_655 .
O1 C1 N4 125.7(3) . .
O1 C1 N4 125.7(3) 12_655 .
N1 C1 N4 106.5(3) . .
N3 N2 N1 106.5(2) . .
Mg1 O2' H2'C 120.6 . .
Mg1 O2' H2'D 121.1 . .
H2'C O2' H2'D 108.6 . .
Mg1 O2' H2D 97.6 . .
H2'C O2' H2D 141.7 . .
H2'D O2' H2D 44.9 . .
O1 O1 C1 76.17(16) 12_655 .
O1 O1 Mg1 81.46(10) 12_655 .
C1 O1 Mg1 137.1(2) . .
Mg1 O2 H2'D 96.8 . .
Mg1 O2 H2C 127.1 . .
H2'D O2 H2C 135.2 . .
Mg1 O2 H2D 112.0 . .
H2'D O2 H2D 35.2 . .
H2C O2 H2D 108.4 . .

loop_
_geom_bond_atom_site_label_1
_geom_bond_atom_site_label_2
_geom_bond_distance
_geom_bond_site_symmetry_2
Mg1 O2 2.051(3) 9_665
Mg1 O2 2.051(3) .
Mg1 O2 2.051(3) 4_565
Mg1 O2 2.051(3) 12_655
Mg1 O2' 2.052(3) 9_665
Mg1 O2' 2.052(3) .
Mg1 O2' 2.052(3) 4_565
Mg1 O2' 2.052(3) 12_655
Mg1 O1 2.064(3) 12_655
Mg1 O1 2.064(3) .
Mg1 O1 2.064(3) 4_565
Mg1 O1 2.064(3) 9_665
N1 N2 1.336(3) .
N1 C1 1.342(4) .
N1 H1 0.8600 .
N3 N2 1.280(4) .
N3 N4 1.350(4) .
N4 C1 1.346(4) .
C1 O1 1.282(4) .
C1 O1 1.282(4) 12_655
O2' H2'C 0.8500 .
O2' H2'D 0.8499 .
O2' H2D 1.1785 .
O1 O1 0.613(7) 12_655
O2 H2'D 1.3672 .
O2 H2C 0.8501 .
O2 H2D 0.8500 .

loop_
_geom_torsion_atom_site_label_1
_geom_torsion_atom_site_label_2
_geom_torsion_atom_site_label_3
_geom_torsion_atom_site_label_4
_geom_torsion
_geom_torsion_site_symmetry_1
_geom_torsion_site_symmetry_4
N2 N3 N4 C1 0.0 . .
N2 N1 C1 O1 -162.9(2) . .
N2 N1 C1 O1 162.9(2) . 12_655
N2 N1 C1 N4 0.0 . .
N3 N4 C1 O1 162.9(2) . .
N3 N4 C1 O1 -162.9(2) . 12_655
N3 N4 C1 N1 0.0 . .
N4 N3 N2 N1 0.0 . .
C1 N1 N2 N3 0.0 . .
N1 C1 O1 O1 -100.08(16) . 12_655
N4 C1 O1 O1 100.18(17) . 12_655
O1 C1 O1 Mg1 60.7(3) 12_655 .
N1 C1 O1 Mg1 -39.4(4) . .
N4 C1 O1 Mg1 160.9(2) . .
O2 Mg1 O1 O1 120.73(12) 9_665 12_655
O2 Mg1 O1 O1 -59.27(12) . 12_655
O2 Mg1 O1 O1 58.99(11) 4_565 12_655
O2 Mg1 O1 O1 -121.01(11) 12_655 12_655
O2' Mg1 O1 O1 150.47(11) 9_665 12_655
O2' Mg1 O1 O1 -29.53(11) . 12_655
O2' Mg1 O1 O1 31.12(12) 4_565 12_655
O2' Mg1 O1 O1 -148.88(12) 12_655 12_655
O1 Mg1 O1 O1 180.000(1) 4_565 12_655
O1 Mg1 O1 O1 -94.4(4) 9_665 12_655
O2 Mg1 O1 C1 61.8(4) 9_665 .
O2 Mg1 O1 C1 -118.2(4) . .
O2 Mg1 O1 C1 0.1(4) 4_565 .
O2 Mg1 O1 C1 -179.9(4) 12_655 .
O2' Mg1 O1 C1 91.6(4) 9_665 .
O2' Mg1 O1 C1 -88.4(4) . .
O2' Mg1 O1 C1 -27.8(4) 4_565 .
O2' Mg1 O1 C1 152.2(4) 12_655 .
O1 Mg1 O1 C1 -58.9(3) 12_655 .
O1 Mg1 O1 C1 121.1(3) 4_565 .
O1 Mg1 O1 C1 -153.3(6) 9_665 .
